data_9005306
loop_
_publ_author_name
'Allan, D. R.'
'Angel, R. J.'

_publ_section_title
;
 A high-pressure structural study of microcline (KAlSi3O8) to 7 GPa
 P = 4.4 GPa
;
_journal_name_full 'European Journal of Mineralogy'
_journal_page_first 263
_journal_page_last 275
_journal_volume 9
_journal_year 1997
_chemical_formula_sum 'Al1.03 K0.986 Na0.014 O8 Si2.97'
_chemical_name_mineral Microcline
_space_group_IT_number 2
_symmetry_space_group_name_Hall '-P 1 (1/2*x+1/2*y,1/2*x-1/2*y,-z)'
_symmetry_space_group_name_H-M 'C -1'
_cell_angle_alpha 90.38
_cell_angle_beta 116.372
_cell_angle_gamma 87.89
_cell_formula_units_Z 4
_cell_length_a 8.276
_cell_length_b 12.878
_cell_length_c 7.0936
_cell_volume 676.845
_database_code_amcsd 0006652
_diffrn_ambient_pressure 4.4e+06
_exptl_crystal_density_diffrn 2.729
_cod_original_formula_sum '(K.986 Na.014) (Al1.03 Si2.97) O8'
_cod_database_code 9005306

loop_
_space_group_symop_operation_xyz
x,y,z
1/2+x,1/2+y,z
-x,-y,-z
1/2-x,1/2-y,-z

loop_
_atom_site_label
_atom_site_fract_x
_atom_site_fract_y
_atom_site_fract_z
_atom_site_occupancy
_atom_site_U_iso_or_equiv
_atom_site_type_symbol
_atom_site_attached_hydrogens
KM 0.26980 -0.00580 0.13870 0.98600 0.02419 K 0
NaM 0.26980 -0.00580 0.13870 0.01400 0.02419 Na 0
AlT1o -0.00140 0.18840 0.21660 0.94400 0.01659 Al 0
SiT1o -0.00140 0.18840 0.21660 0.05600 0.01659 Si 0
AlT1m -0.00110 0.82070 0.22970 0.06800 0.01824 Al 0
SiT1m -0.00110 0.82070 0.22970 0.93200 0.01824 Si 0
AlT2o 0.69690 0.12080 0.33760 0.00900 0.01798 Al 0
SiT2o 0.69690 0.12080 0.33760 0.99100 0.01798 Si 0
AlT2m 0.69310 0.88650 0.34750 0.00900 0.01874 Al 0
SiT2m 0.69310 0.88650 0.34750 0.99100 0.01874 Si 0
Oa1 0.00020 0.14540 -0.01410 1.00000 0.02520 O 0
Oa2 0.61640 0.00870 0.28870 1.00000 0.02571 O 0
Obo 0.80140 0.14450 0.20380 1.00000 0.02292 O 0
Obm 0.81240 0.85900 0.21800 1.00000 0.02723 O 0
Oco 0.01820 0.31820 0.25920 1.00000 0.02786 O 0
Ocm 0.02270 0.69190 0.27680 1.00000 0.02419 O 0
Odo 0.18070 0.12420 0.40630 1.00000 0.02356 O 0
Odm 0.16950 0.87600 0.41190 1.00000 0.02584 O 0

loop_
_cod_changelog_entry_id
_cod_changelog_entry_author
_cod_changelog_entry_date
_cod_changelog_entry_text
1
;cod-tools version 3.8.0
Id: cif_guess_AMCSD_atom_types 9581 2023-05-17 12:35:41Z saulius
;
2023-05-18T11:39:12+03:00
;Derived atom types and hydrogen counts
from atom names that follow the AMCSD naming convention
(Wat == water, O-H == hydroxyl).
;

loop_
_cod_related_entry_id
_cod_related_entry_database
_cod_related_entry_code
1 AMCSD 0006652
